data_4302661
loop_
_publ_author_name
'Peter Comba'
'Christina Haaf'
'Hubert Wadepohl'

_publ_section_title
;
Novel Bispidine Ligands and Their First-Row Transition Metal Complexes:
Trigonal Bipyramidal and Trigonal Prismatic Geometries
;
_journal_name_full 'Inorganic Chemistry'
_journal_page_first 6604
_journal_page_last 6614
_journal_paper_doi 10.1021/ic900571v
_journal_volume 48
_journal_year 2009
_chemical_formula_sum 'C32 H44 Cl2 Co N6 O9'
_chemical_formula_weight 786.56
_space_group_IT_number 2
_symmetry_cell_setting triclinic
_symmetry_Int_Tables_number 2
_symmetry_space_group_name_Hall '-P 1'
_symmetry_space_group_name_H-M 'P -1'
_atom_sites_solution_hydrogens geom
_atom_sites_solution_primary heavy
_atom_sites_solution_secondary difmap
_audit_block_code co_ch11
_audit_creation_method SHELXL-97
_cell_angle_alpha 77.424(14)
_cell_angle_beta 80.617(15)
_cell_angle_gamma 86.043(12)
_cell_formula_units_Z 2
_cell_length_a 10.280(6)
_cell_length_b 11.560(7)
_cell_length_c 15.176(9)
_cell_measurement_reflns_used 8064
_cell_measurement_temperature 100(2)
_cell_measurement_theta_max 31.94
_cell_measurement_theta_min 2.26
_cell_volume 1735.6(18)
_computing_cell_refinement
;

SAINT (Bruker AXS, 1997-2008). Includes estimated systematic errors

 of the unit cell constants from Monte Carlo simulations.

;
_computing_data_collection 'SMART (Bruker AXS, 1997-2003)'
_computing_data_reduction 'SAINT (Bruker AXS, 1997-2008)'
_computing_molecular_graphics 'PLATON (Spek, 1980-2008)'
_computing_publication_material 'SHELXL-97 (Sheldrick, 1997)'
_computing_structure_refinement 'SHELXL-97 (Sheldrick, 1997)'
_computing_structure_solution 'DIRDIF (Beurskens et al., 1999-2008)'
_diffrn_ambient_temperature 100(2)
_diffrn_measured_fraction_theta_full 0.923
_diffrn_measured_fraction_theta_max 0.923
_diffrn_measurement_device_type 'CCD area detector (Bruker AXS Smart 1000)'
_diffrn_measurement_method '\f- and \w-scans'
_diffrn_radiation_monochromator graphite
_diffrn_radiation_probe x-ray
_diffrn_radiation_type MoK\a
_diffrn_radiation_wavelength 0.71073
_diffrn_reflns_av_R_equivalents 0.0369
_diffrn_reflns_av_sigmaI/netI 0.0380
_diffrn_reflns_limit_h_max 14
_diffrn_reflns_limit_h_min -14
_diffrn_reflns_limit_k_max 17
_diffrn_reflns_limit_k_min -16
_diffrn_reflns_limit_l_max 22
_diffrn_reflns_limit_l_min 0
_diffrn_reflns_number 42286
_diffrn_reflns_theta_full 32.22
_diffrn_reflns_theta_max 32.22
_diffrn_reflns_theta_min 1.81
_diffrn_source 'fine-focus sealed tube'
_exptl_absorpt_coefficient_mu 0.711
_exptl_absorpt_correction_T_max 0.7464
_exptl_absorpt_correction_T_min 0.6761
_exptl_absorpt_correction_type multi-scan
_exptl_absorpt_process_details
;

multi-scan from symmetry-related measurements (Blessing 1995)

SADABS (Sheldrick & Bruker AXS, 2004-2008)

;
_exptl_crystal_colour colorless
_exptl_crystal_density_diffrn 1.505
_exptl_crystal_density_method 'not measured'
_exptl_crystal_description plate
_exptl_crystal_F_000 822
_exptl_crystal_size_max 0.32
_exptl_crystal_size_mid 0.21
_exptl_crystal_size_min 0.05
_refine_diff_density_max 0.685
_refine_diff_density_min -0.476
_refine_diff_density_rms 0.079
_refine_ls_abs_structure_details 'Flack H D (1983), Acta Cryst. A39, 876-881'
_refine_ls_extinction_method none
_refine_ls_goodness_of_fit_ref 1.026
_refine_ls_hydrogen_treatment constr
_refine_ls_matrix_type full
_refine_ls_number_parameters 457
_refine_ls_number_reflns 11348
_refine_ls_number_restraints 94
_refine_ls_restrained_S_all 1.024
_refine_ls_R_factor_all 0.0609
_refine_ls_R_factor_gt 0.0377
_refine_ls_shift/su_max 0.001
_refine_ls_shift/su_mean 0.000
_refine_ls_structure_factor_coef Fsqd
_refine_ls_weighting_details 'calc w=1/[\s^2^(Fo^2^)+(0.0417P)^2^+1.2624P] where P=(Fo^2^+2Fc^2^)/3'
_refine_ls_weighting_scheme calc
_refine_ls_wR_factor_gt 0.0857
_refine_ls_wR_factor_ref 0.0970
_reflns_number_gt 8744
_reflns_number_total 11348
_reflns_threshold_expression >2sigma(I)
_cod_data_source_file ic900571v_si_001_04.cif
_cod_data_source_block co_ch11
_cod_database_code 4302661
_audit_block_refno 855

loop_
_symmetry_equiv_pos_as_xyz
'x, y, z'
'-x, -y, -z'

loop_
_atom_site_label
_atom_site_type_symbol
_atom_site_fract_x
_atom_site_fract_y
_atom_site_fract_z
_atom_site_U_iso_or_equiv
_atom_site_adp_type
_atom_site_occupancy
_atom_site_symmetry_multiplicity
_atom_site_calc_flag
_atom_site_refinement_flags
_atom_site_disorder_assembly
_atom_site_disorder_group
C1 C 0.21819(14) 0.80899(13) 0.35398(10) 0.0119(3) Uani 1 1 d . . .
H1A H 0.2025 0.8512 0.4052 0.014 Uiso 1 1 calc R . .
H1B H 0.2643 0.7323 0.3750 0.014 Uiso 1 1 calc R . .
C2 C 0.08371(14) 0.78457(13) 0.32965(10) 0.0104(3) Uani 1 1 d . . .
C3 C 0.11533(14) 0.71399(13) 0.25407(10) 0.0107(3) Uani 1 1 d . . .
C4 C 0.20337(14) 0.78359(13) 0.17096(10) 0.0107(3) Uani 1 1 d . . .
C5 C 0.33086(14) 0.81440(14) 0.20099(10) 0.0124(3) Uani 1 1 d . . .
H5A H 0.3816 0.7401 0.2213 0.015 Uiso 1 1 calc R . .
H5B H 0.3857 0.8628 0.1478 0.015 Uiso 1 1 calc R . .
C6 C 0.12170(15) 0.89529(13) 0.13547(10) 0.0117(3) Uani 1 1 d . . .
H6A H 0.1754 0.9436 0.0817 0.014 Uiso 1 1 calc R . .
H6B H 0.0436 0.8708 0.1146 0.014 Uiso 1 1 calc R . .
C7 C 0.00777(14) 0.89992(13) 0.29111(10) 0.0120(3) Uani 1 1 d . . .
H7A H -0.0799 0.8790 0.2815 0.014 Uiso 1 1 calc R . .
H7B H -0.0068 0.9500 0.3373 0.014 Uiso 1 1 calc R . .
C8 C 0.43138(14) 0.91234(14) 0.30418(10) 0.0133(3) Uani 1 1 d . . .
C9 C 0.50792(15) 0.99103(15) 0.22005(11) 0.0160(3) Uani 1 1 d . . .
H9A H 0.5885 1.0175 0.2367 0.019 Uiso 1 1 calc R . .
H9B H 0.5356 0.9443 0.1723 0.019 Uiso 1 1 calc R . .
C10 C 0.45022(17) 1.20007(15) 0.22259(11) 0.0182(3) Uani 1 1 d . . .
H10A H 0.4265 1.2746 0.1812 0.022 Uiso 1 1 calc R . .
H10B H 0.5453 1.2011 0.2266 0.022 Uiso 1 1 calc R . .
C11 C 0.36976(16) 1.19536(14) 0.31841(11) 0.0171(3) Uani 1 1 d . . .
H11A H 0.4301 1.2022 0.3615 0.021 Uiso 1 1 calc R . .
H11B H 0.3059 1.2637 0.3159 0.021 Uiso 1 1 calc R . .
C12 C 0.39148(15) 0.98266(14) 0.37957(10) 0.0140(3) Uani 1 1 d . . .
H12A H 0.3503 0.9289 0.4358 0.017 Uiso 1 1 calc R . .
H12B H 0.4714 1.0139 0.3934 0.017 Uiso 1 1 calc R . .
C13 C 0.51978(16) 0.80634(16) 0.33954(12) 0.0186(3) Uani 1 1 d . . .
H13A H 0.4704 0.7546 0.3925 0.028 Uiso 1 1 calc R . .
H13B H 0.5972 0.8345 0.3576 0.028 Uiso 1 1 calc R . .
H13C H 0.5484 0.7619 0.2912 0.028 Uiso 1 1 calc R . .
C14 C 0.46129(18) 1.13036(17) 0.08182(11) 0.0230(4) Uani 1 1 d . . .
H14A H 0.5547 1.1494 0.0657 0.034 Uiso 1 1 calc R . .
H14B H 0.4071 1.1998 0.0582 0.034 Uiso 1 1 calc R . .
H14C H 0.4449 1.0640 0.0549 0.034 Uiso 1 1 calc R . .
C15 C 0.19739(16) 1.09829(15) 0.43261(11) 0.0169(3) Uani 1 1 d . . .
H15A H 0.2418 1.1161 0.4803 0.025 Uiso 1 1 calc R . .
H15B H 0.1493 1.0249 0.4565 0.025 Uiso 1 1 calc R . .
H15C H 0.1353 1.1637 0.4136 0.025 Uiso 1 1 calc R . .
C16 C -0.00302(15) 0.71583(13) 0.41352(10) 0.0118(3) Uani 1 1 d . . .
C17 C -0.13277(15) 0.69231(14) 0.40775(11) 0.0150(3) Uani 1 1 d . . .
H17 H -0.1660 0.7198 0.3517 0.018 Uiso 1 1 calc R . .
C18 C -0.21378(16) 0.62942(15) 0.48276(12) 0.0189(3) Uani 1 1 d . . .
H18 H -0.3022 0.6157 0.4781 0.023 Uiso 1 1 calc R . .
C19 C -0.16547(17) 0.58636(14) 0.56488(11) 0.0186(3) Uani 1 1 d . . .
H19 H -0.2203 0.5426 0.6161 0.022 Uiso 1 1 calc R . .
C20 C -0.03723(17) 0.60794(14) 0.57094(11) 0.0177(3) Uani 1 1 d . . .
H20 H -0.0036 0.5785 0.6266 0.021 Uiso 1 1 calc R . .
C21 C 0.04330(16) 0.67243(14) 0.49630(10) 0.0143(3) Uani 1 1 d . . .
H21 H 0.1311 0.6871 0.5018 0.017 Uiso 1 1 calc R . .
C22 C 0.24158(15) 0.71045(14) 0.09763(10) 0.0129(3) Uani 1 1 d . . .
C23 C 0.31295(16) 0.60337(15) 0.11822(11) 0.0163(3) Uani 1 1 d . . .
H23 H 0.3376 0.5777 0.1772 0.020 Uiso 1 1 calc R . .
C24 C 0.34834(17) 0.53399(16) 0.05337(12) 0.0212(3) Uani 1 1 d . . .
H24 H 0.3961 0.4609 0.0687 0.025 Uiso 1 1 calc R . .
C25 C 0.31450(18) 0.57055(17) -0.03377(12) 0.0233(4) Uani 1 1 d . . .
H25 H 0.3391 0.5232 -0.0782 0.028 Uiso 1 1 calc R . .
C26 C 0.24466(17) 0.67657(17) -0.05473(11) 0.0209(3) Uani 1 1 d . . .
H26 H 0.2215 0.7026 -0.1142 0.025 Uiso 1 1 calc R . .
C27 C 0.20762(16) 0.74592(15) 0.01024(11) 0.0165(3) Uani 1 1 d . . .
H27 H 0.1586 0.8182 -0.0052 0.020 Uiso 1 1 calc R . .
C28 C -0.02458(15) 1.05691(14) 0.16253(11) 0.0149(3) Uani 1 1 d . . .
H28A H 0.0168 1.1057 0.1049 0.022 Uiso 1 1 calc R . .
H28B H -0.0603 1.1080 0.2051 0.022 Uiso 1 1 calc R . .
H28C H -0.0962 1.0133 0.1509 0.022 Uiso 1 1 calc R . .
C29 C 0.10361(16) 1.31865(15) 0.16666(12) 0.0179(3) Uani 1 1 d . . .
C30 C 0.03686(17) 1.42967(15) 0.13070(13) 0.0213(3) Uani 1 1 d . . .
H30A H 0.0695 1.4552 0.0654 0.032 Uiso 1 1 calc R . .
H30B H 0.0545 1.4904 0.1629 0.032 Uiso 1 1 calc R . .
H30C H -0.0583 1.4183 0.1395 0.032 Uiso 1 1 calc R . .
C31 C 0.5745(2) 0.4904(2) 0.29888(17) 0.0424(6) Uani 1 1 d . . .
C32 C 0.7114(2) 0.50531(19) 0.29596(17) 0.0334(5) Uani 1 1 d . . .
H32A H 0.7312 0.5893 0.2737 0.050 Uiso 1 1 calc R . .
H32B H 0.7626 0.4586 0.2548 0.050 Uiso 1 1 calc R . .
H32C H 0.7347 0.4783 0.3574 0.050 Uiso 1 1 calc R . .
Co Co 0.22779(2) 1.060056(19) 0.234864(14) 0.01167(5) Uani 1 1 d . . .
N1 N 0.29713(13) 1.08333(12) 0.35286(9) 0.0131(2) Uani 1 1 d . . .
N2 N 0.42663(13) 1.09694(12) 0.18281(9) 0.0151(3) Uani 1 1 d . . .
N3 N 0.30465(12) 0.88066(12) 0.27622(8) 0.0114(2) Uani 1 1 d . . .
N4 N 0.15366(14) 1.23026(13) 0.19426(10) 0.0198(3) Uani 1 1 d . . .
N5 N 0.4668(3) 0.4796(3) 0.3003(3) 0.1108(16) Uani 1 1 d . . .
N7 N 0.07574(12) 0.97123(11) 0.20312(8) 0.0111(2) Uani 1 1 d . . .
O1 O 0.07582(12) 0.61687(10) 0.25915(8) 0.0163(2) Uani 1 1 d . . .
Cl1 Cl 0.76787(4) 0.16668(4) 0.36257(3) 0.01679(8) Uani 1 1 d D . .
O11 O 0.77872(18) 0.24281(14) 0.27329(9) 0.0403(4) Uani 1 1 d D . .
O12 O 0.68969(13) 0.22677(13) 0.42811(9) 0.0267(3) Uani 1 1 d D . .
O13 O 0.70633(14) 0.05932(14) 0.36108(11) 0.0351(3) Uani 1 1 d D . .
O14 O 0.89708(12) 0.13743(12) 0.38695(10) 0.0261(3) Uani 1 1 d D . .
Cl2 Cl 0.77045(4) 0.77586(4) 0.09391(3) 0.01927(8) Uani 1 1 d D . .
O21 O 0.8526(2) 0.7015(2) 0.04380(17) 0.0761(8) Uani 1 1 d D . .
O22 O 0.7721(2) 0.89477(17) 0.04158(13) 0.0607(6) Uani 1 1 d D . .
O23 O 0.63771(13) 0.73582(14) 0.11400(10) 0.0325(3) Uani 1 1 d D . .
O24 O 0.81830(16) 0.77499(15) 0.17745(10) 0.0367(4) Uani 1 1 d D . .

loop_
_atom_site_aniso_label
_atom_site_aniso_U_11
_atom_site_aniso_U_22
_atom_site_aniso_U_33
_atom_site_aniso_U_23
_atom_site_aniso_U_13
_atom_site_aniso_U_12
C1 0.0124(6) 0.0128(7) 0.0100(6) -0.0012(5) -0.0014(5) -0.0012(5)
C2 0.0110(6) 0.0100(6) 0.0097(6) -0.0013(5) -0.0014(5) -0.0006(5)
C3 0.0106(6) 0.0122(7) 0.0087(6) -0.0006(5) -0.0029(5) 0.0016(5)
C4 0.0111(6) 0.0121(7) 0.0090(6) -0.0019(5) -0.0017(5) -0.0009(5)
C5 0.0105(6) 0.0156(7) 0.0120(6) -0.0049(5) -0.0015(5) -0.0009(5)
C6 0.0140(6) 0.0113(7) 0.0095(6) -0.0006(5) -0.0027(5) -0.0012(5)
C7 0.0120(6) 0.0117(7) 0.0111(6) -0.0008(5) -0.0005(5) -0.0003(5)
C8 0.0107(6) 0.0177(7) 0.0128(6) -0.0042(5) -0.0041(5) -0.0011(5)
C9 0.0111(6) 0.0223(8) 0.0155(7) -0.0053(6) -0.0022(5) -0.0028(6)
C10 0.0198(7) 0.0175(8) 0.0174(7) -0.0014(6) -0.0030(6) -0.0084(6)
C11 0.0204(7) 0.0151(7) 0.0169(7) -0.0037(6) -0.0034(6) -0.0061(6)
C12 0.0140(6) 0.0170(7) 0.0125(6) -0.0044(5) -0.0047(5) -0.0007(5)
C13 0.0146(7) 0.0230(8) 0.0198(8) -0.0058(6) -0.0076(6) 0.0040(6)
C14 0.0253(8) 0.0309(10) 0.0121(7) -0.0014(6) -0.0013(6) -0.0112(7)
C15 0.0174(7) 0.0173(8) 0.0162(7) -0.0064(6) 0.0002(6) 0.0001(6)
C16 0.0146(6) 0.0088(6) 0.0107(6) -0.0018(5) 0.0009(5) 0.0010(5)
C17 0.0153(7) 0.0135(7) 0.0150(7) -0.0017(5) -0.0004(5) -0.0007(5)
C18 0.0163(7) 0.0167(8) 0.0212(8) -0.0022(6) 0.0026(6) -0.0023(6)
C19 0.0236(8) 0.0123(7) 0.0158(7) -0.0006(6) 0.0062(6) -0.0012(6)
C20 0.0266(8) 0.0138(7) 0.0106(6) -0.0005(5) -0.0001(6) 0.0005(6)
C21 0.0188(7) 0.0125(7) 0.0108(6) -0.0019(5) -0.0010(5) 0.0010(5)
C22 0.0120(6) 0.0163(7) 0.0103(6) -0.0039(5) 0.0009(5) -0.0034(5)
C23 0.0159(7) 0.0192(8) 0.0141(7) -0.0050(6) -0.0012(6) 0.0006(6)
C24 0.0204(8) 0.0224(9) 0.0213(8) -0.0099(7) 0.0019(6) 0.0002(6)
C25 0.0233(8) 0.0313(10) 0.0179(8) -0.0143(7) 0.0035(6) -0.0063(7)
C26 0.0215(8) 0.0307(9) 0.0126(7) -0.0081(6) -0.0012(6) -0.0085(7)
C27 0.0157(7) 0.0210(8) 0.0127(7) -0.0025(6) -0.0024(5) -0.0041(6)
C28 0.0133(6) 0.0132(7) 0.0174(7) 0.0006(6) -0.0058(5) 0.0006(5)
C29 0.0173(7) 0.0167(8) 0.0214(8) -0.0053(6) -0.0044(6) -0.0047(6)
C30 0.0206(8) 0.0150(8) 0.0297(9) -0.0047(7) -0.0090(7) 0.0017(6)
C31 0.0309(11) 0.0397(13) 0.0451(13) 0.0217(10) -0.0107(10) -0.0078(9)
C32 0.0308(10) 0.0237(10) 0.0472(13) -0.0057(9) -0.0119(9) -0.0038(8)
Co 0.01162(9) 0.01131(10) 0.01215(10) -0.00099(7) -0.00317(7) -0.00245(7)
N1 0.0138(6) 0.0129(6) 0.0127(6) -0.0026(5) -0.0016(5) -0.0017(5)
N2 0.0152(6) 0.0185(7) 0.0118(6) -0.0021(5) -0.0027(5) -0.0051(5)
N3 0.0101(5) 0.0150(6) 0.0095(5) -0.0026(4) -0.0019(4) -0.0018(4)
N4 0.0202(7) 0.0155(7) 0.0246(7) -0.0030(5) -0.0065(6) -0.0036(5)
N5 0.0369(13) 0.129(3) 0.122(3) 0.093(2) -0.0325(15) -0.0299(16)
N7 0.0111(5) 0.0101(6) 0.0111(5) 0.0004(4) -0.0028(4) 0.0003(4)
O1 0.0221(6) 0.0117(5) 0.0145(5) -0.0027(4) 0.0002(4) -0.0033(4)
Cl1 0.01729(17) 0.02082(19) 0.01241(16) -0.00257(13) -0.00487(13) 0.00152(14)
O11 0.0632(11) 0.0362(9) 0.0126(6) 0.0034(6) 0.0000(6) 0.0190(8)
O12 0.0277(7) 0.0337(8) 0.0164(6) -0.0058(5) 0.0006(5) 0.0066(6)
O13 0.0270(7) 0.0369(8) 0.0489(9) -0.0163(7) -0.0145(7) -0.0082(6)
O14 0.0177(6) 0.0275(7) 0.0384(8) -0.0131(6) -0.0124(5) 0.0019(5)
Cl2 0.01680(17) 0.0265(2) 0.01453(17) -0.00305(14) -0.00149(13) -0.00674(14)
O21 0.0495(12) 0.1075(19) 0.0866(17) -0.0726(16) 0.0121(11) 0.0053(12)
O22 0.0693(13) 0.0490(11) 0.0557(12) 0.0332(9) -0.0322(10) -0.0337(10)
O23 0.0195(6) 0.0472(9) 0.0283(7) 0.0031(6) -0.0058(5) -0.0147(6)
O24 0.0422(8) 0.0480(9) 0.0213(7) 0.0033(6) -0.0137(6) -0.0241(7)

loop_
_atom_type_symbol
_atom_type_description
_atom_type_scat_dispersion_real
_atom_type_scat_dispersion_imag
_atom_type_scat_source
C C 0.0033 0.0016 'International Tables Vol C Tables 4.2.6.8 and 6.1.1.4'
H H 0.0000 0.0000 'International Tables Vol C Tables 4.2.6.8 and 6.1.1.4'
Cl Cl 0.1484 0.1585 'International Tables Vol C Tables 4.2.6.8 and 6.1.1.4'
Co Co 0.3494 0.9721 'International Tables Vol C Tables 4.2.6.8 and 6.1.1.4'
N N 0.0061 0.0033 'International Tables Vol C Tables 4.2.6.8 and 6.1.1.4'
O O 0.0106 0.0060 'International Tables Vol C Tables 4.2.6.8 and 6.1.1.4'

loop_
_geom_angle_atom_site_label_1
_geom_angle_atom_site_label_2
_geom_angle_atom_site_label_3
_geom_angle
_geom_angle_site_symmetry_1
_geom_angle_site_symmetry_3
_geom_angle_publ_flag
N3 C1 C2 113.21(12) . . ?
N3 C1 H1A 108.9 . . ?
C2 C1 H1A 108.9 . . ?
N3 C1 H1B 108.9 . . ?
C2 C1 H1B 108.9 . . ?
H1A C1 H1B 107.7 . . ?
C16 C2 C3 111.68(12) . . ?
C16 C2 C1 110.63(12) . . ?
C3 C2 C1 105.98(12) . . ?
C16 C2 C7 108.58(12) . . ?
C3 C2 C7 107.50(12) . . ?
C1 C2 C7 112.45(12) . . ?
O1 C3 C2 124.45(13) . . ?
O1 C3 C4 124.55(14) . . ?
C2 C3 C4 111.00(13) . . ?
C22 C4 C3 111.07(13) . . ?
C22 C4 C6 110.85(12) . . ?
C3 C4 C6 105.72(12) . . ?
C22 C4 C5 108.29(12) . . ?
C3 C4 C5 109.09(12) . . ?
C6 C4 C5 111.82(13) . . ?
N3 C5 C4 112.83(12) . . ?
N3 C5 H5A 109.0 . . ?
C4 C5 H5A 109.0 . . ?
N3 C5 H5B 109.0 . . ?
C4 C5 H5B 109.0 . . ?
H5A C5 H5B 107.8 . . ?
N7 C6 C4 115.08(12) . . ?
N7 C6 H6A 108.5 . . ?
C4 C6 H6A 108.5 . . ?
N7 C6 H6B 108.5 . . ?
C4 C6 H6B 108.5 . . ?
H6A C6 H6B 107.5 . . ?
N7 C7 C2 114.59(12) . . ?
N7 C7 H7A 108.6 . . ?
C2 C7 H7A 108.6 . . ?
N7 C7 H7B 108.6 . . ?
C2 C7 H7B 108.6 . . ?
H7A C7 H7B 107.6 . . ?
N3 C8 C13 114.93(13) . . ?
N3 C8 C9 107.04(12) . . ?
C13 C8 C9 109.16(13) . . ?
N3 C8 C12 107.25(12) . . ?
C13 C8 C12 108.60(13) . . ?
C9 C8 C12 109.78(14) . . ?
N2 C9 C8 111.60(13) . . ?
N2 C9 H9A 109.3 . . ?
C8 C9 H9A 109.3 . . ?
N2 C9 H9B 109.3 . . ?
C8 C9 H9B 109.3 . . ?
H9A C9 H9B 108.0 . . ?
N2 C10 C11 112.63(13) . . ?
N2 C10 H10A 109.1 . . ?
C11 C10 H10A 109.1 . . ?
N2 C10 H10B 109.1 . . ?
C11 C10 H10B 109.1 . . ?
H10A C10 H10B 107.8 . . ?
N1 C11 C10 112.00(13) . . ?
N1 C11 H11A 109.2 . . ?
C10 C11 H11A 109.2 . . ?
N1 C11 H11B 109.2 . . ?
C10 C11 H11B 109.2 . . ?
H11A C11 H11B 107.9 . . ?
N1 C12 C8 112.04(13) . . ?
N1 C12 H12A 109.2 . . ?
C8 C12 H12A 109.2 . . ?
N1 C12 H12B 109.2 . . ?
C8 C12 H12B 109.2 . . ?
H12A C12 H12B 107.9 . . ?
C8 C13 H13A 109.5 . . ?
C8 C13 H13B 109.5 . . ?
H13A C13 H13B 109.5 . . ?
C8 C13 H13C 109.5 . . ?
H13A C13 H13C 109.5 . . ?
H13B C13 H13C 109.5 . . ?
N2 C14 H14A 109.5 . . ?
N2 C14 H14B 109.5 . . ?
H14A C14 H14B 109.5 . . ?
N2 C14 H14C 109.5 . . ?
H14A C14 H14C 109.5 . . ?
H14B C14 H14C 109.5 . . ?
N1 C15 H15A 109.5 . . ?
N1 C15 H15B 109.5 . . ?
H15A C15 H15B 109.5 . . ?
N1 C15 H15C 109.5 . . ?
H15A C15 H15C 109.5 . . ?
H15B C15 H15C 109.5 . . ?
C21 C16 C17 118.00(14) . . ?
C21 C16 C2 122.28(14) . . ?
C17 C16 C2 119.70(13) . . ?
C18 C17 C16 121.01(15) . . ?
C18 C17 H17 119.5 . . ?
C16 C17 H17 119.5 . . ?
C17 C18 C19 120.13(16) . . ?
C17 C18 H18 119.9 . . ?
C19 C18 H18 119.9 . . ?
C20 C19 C18 119.29(15) . . ?
C20 C19 H19 120.4 . . ?
C18 C19 H19 120.4 . . ?
C19 C20 C21 120.61(15) . . ?
C19 C20 H20 119.7 . . ?
C21 C20 H20 119.7 . . ?
C20 C21 C16 120.95(16) . . ?
C20 C21 H21 119.5 . . ?
C16 C21 H21 119.5 . . ?
C27 C22 C23 118.17(15) . . ?
C27 C22 C4 122.62(15) . . ?
C23 C22 C4 119.22(14) . . ?
C24 C23 C22 120.75(16) . . ?
C24 C23 H23 119.6 . . ?
C22 C23 H23 119.6 . . ?
C23 C24 C25 120.59(17) . . ?
C23 C24 H24 119.7 . . ?
C25 C24 H24 119.7 . . ?
C26 C25 C24 118.95(16) . . ?
C26 C25 H25 120.5 . . ?
C24 C25 H25 120.5 . . ?
C25 C26 C27 120.76(16) . . ?
C25 C26 H26 119.6 . . ?
C27 C26 H26 119.6 . . ?
C26 C27 C22 120.77(16) . . ?
C26 C27 H27 119.6 . . ?
C22 C27 H27 119.6 . . ?
N7 C28 H28A 109.5 . . ?
N7 C28 H28B 109.5 . . ?
H28A C28 H28B 109.5 . . ?
N7 C28 H28C 109.5 . . ?
H28A C28 H28C 109.5 . . ?
H28B C28 H28C 109.5 . . ?
N4 C29 C30 178.36(18) . . ?
C29 C30 H30A 109.5 . . ?
C29 C30 H30B 109.5 . . ?
H30A C30 H30B 109.5 . . ?
C29 C30 H30C 109.5 . . ?
H30A C30 H30C 109.5 . . ?
H30B C30 H30C 109.5 . . ?
N5 C31 C32 179.2(3) . . ?
C31 C32 H32A 109.5 . . ?
C31 C32 H32B 109.5 . . ?
H32A C32 H32B 109.5 . . ?
C31 C32 H32C 109.5 . . ?
H32A C32 H32C 109.5 . . ?
H32B C32 H32C 109.5 . . ?
N4 Co N7 97.19(7) . . ?
N4 Co N2 96.35(6) . . ?
N7 Co N2 137.70(6) . . ?
N4 Co N1 97.91(6) . . ?
N7 Co N1 137.70(5) . . ?
N2 Co N1 79.07(6) . . ?
N4 Co N3 179.31(5) . . ?
N7 Co N3 82.23(6) . . ?
N2 Co N3 83.85(6) . . ?
N1 Co N3 82.78(6) . . ?
C15 N1 C11 108.45(13) . . ?
C15 N1 C12 110.57(12) . . ?
C11 N1 C12 109.85(13) . . ?
C15 N1 Co 117.63(11) . . ?
C11 N1 Co 102.02(10) . . ?
C12 N1 Co 107.88(10) . . ?
C14 N2 C9 110.28(14) . . ?
C14 N2 C10 108.73(13) . . ?
C9 N2 C10 110.34(13) . . ?
C14 N2 Co 116.65(10) . . ?
C9 N2 Co 107.32(10) . . ?
C10 N2 Co 103.26(10) . . ?
C1 N3 C5 108.32(12) . . ?
C1 N3 C8 112.09(12) . . ?
C5 N3 C8 112.31(12) . . ?
C1 N3 Co 112.96(10) . . ?
C5 N3 Co 113.71(10) . . ?
C8 N3 Co 97.24(9) . . ?
C29 N4 Co 172.10(14) . . ?
C28 N7 C6 105.86(12) . . ?
C28 N7 C7 107.26(12) . . ?
C6 N7 C7 111.32(12) . . ?
C28 N7 Co 111.14(10) . . ?
C6 N7 Co 113.81(9) . . ?
C7 N7 Co 107.30(10) . . ?
O14 Cl1 O13 108.94(9) . . ?
O14 Cl1 O11 109.50(10) . . ?
O13 Cl1 O11 109.18(11) . . ?
O14 Cl1 O12 109.83(9) . . ?
O13 Cl1 O12 110.01(10) . . ?
O11 Cl1 O12 109.37(9) . . ?
O21 Cl2 O22 109.44(16) . . ?
O21 Cl2 O24 109.98(14) . . ?
O22 Cl2 O24 108.36(11) . . ?
O21 Cl2 O23 110.20(12) . . ?
O22 Cl2 O23 109.46(11) . . ?
O24 Cl2 O23 109.37(9) . . ?

loop_
_geom_bond_atom_site_label_1
_geom_bond_atom_site_label_2
_geom_bond_distance
_geom_bond_site_symmetry_2
_geom_bond_publ_flag
C1 N3 1.4841(19) . ?
C1 C2 1.547(2) . ?
C1 H1A 0.9900 . ?
C1 H1B 0.9900 . ?
C2 C16 1.528(2) . ?
C2 C3 1.528(2) . ?
C2 C7 1.548(2) . ?
C3 O1 1.203(2) . ?
C3 C4 1.531(2) . ?
C4 C22 1.526(2) . ?
C4 C6 1.535(2) . ?
C4 C5 1.543(2) . ?
C5 N3 1.488(2) . ?
C5 H5A 0.9900 . ?
C5 H5B 0.9900 . ?
C6 N7 1.492(2) . ?
C6 H6A 0.9900 . ?
C6 H6B 0.9900 . ?
C7 N7 1.499(2) . ?
C7 H7A 0.9900 . ?
C7 H7B 0.9900 . ?
C8 N3 1.525(2) . ?
C8 C13 1.528(2) . ?
C8 C9 1.530(2) . ?
C8 C12 1.531(2) . ?
C9 N2 1.493(2) . ?
C9 H9A 0.9900 . ?
C9 H9B 0.9900 . ?
C10 N2 1.498(2) . ?
C10 C11 1.543(2) . ?
C10 H10A 0.9900 . ?
C10 H10B 0.9900 . ?
C11 N1 1.490(2) . ?
C11 H11A 0.9900 . ?
C11 H11B 0.9900 . ?
C12 N1 1.492(2) . ?
C12 H12A 0.9900 . ?
C12 H12B 0.9900 . ?
C13 H13A 0.9800 . ?
C13 H13B 0.9800 . ?
C13 H13C 0.9800 . ?
C14 N2 1.486(2) . ?
C14 H14A 0.9800 . ?
C14 H14B 0.9800 . ?
C14 H14C 0.9800 . ?
C15 N1 1.486(2) . ?
C15 H15A 0.9800 . ?
C15 H15B 0.9800 . ?
C15 H15C 0.9800 . ?
C16 C21 1.394(2) . ?
C16 C17 1.400(2) . ?
C17 C18 1.390(2) . ?
C17 H17 0.9500 . ?
C18 C19 1.395(3) . ?
C18 H18 0.9500 . ?
C19 C20 1.380(3) . ?
C19 H19 0.9500 . ?
C20 C21 1.391(2) . ?
C20 H20 0.9500 . ?
C21 H21 0.9500 . ?
C22 C27 1.394(2) . ?
C22 C23 1.396(2) . ?
C23 C24 1.390(2) . ?
C23 H23 0.9500 . ?
C24 C25 1.391(3) . ?
C24 H24 0.9500 . ?
C25 C26 1.379(3) . ?
C25 H25 0.9500 . ?
C26 C27 1.393(2) . ?
C26 H26 0.9500 . ?
C27 H27 0.9500 . ?
C28 N7 1.492(2) . ?
C28 H28A 0.9800 . ?
C28 H28B 0.9800 . ?
C28 H28C 0.9800 . ?
C29 N4 1.138(2) . ?
C29 C30 1.453(2) . ?
C30 H30A 0.9800 . ?
C30 H30B 0.9800 . ?
C30 H30C 0.9800 . ?
C31 N5 1.118(3) . ?
C31 C32 1.422(3) . ?
C32 H32A 0.9800 . ?
C32 H32B 0.9800 . ?
C32 H32C 0.9800 . ?
Co N4 2.0616(18) . ?
Co N7 2.1005(16) . ?
Co N2 2.1050(18) . ?
Co N1 2.1070(17) . ?
Co N3 2.1651(18) . ?
Cl1 O14 1.4351(15) . ?
Cl1 O13 1.4374(16) . ?
Cl1 O11 1.4380(15) . ?
Cl1 O12 1.4425(14) . ?
Cl2 O21 1.416(2) . ?
Cl2 O22 1.4297(18) . ?
Cl2 O24 1.4305(16) . ?
Cl2 O23 1.4350(15) . ?

loop_
_geom_torsion_atom_site_label_1
_geom_torsion_atom_site_label_2
_geom_torsion_atom_site_label_3
_geom_torsion_atom_site_label_4
_geom_torsion
_geom_torsion_site_symmetry_1
_geom_torsion_site_symmetry_2
_geom_torsion_site_symmetry_3
_geom_torsion_site_symmetry_4
_geom_torsion_publ_flag
N3 C1 C2 C16 -177.23(12) . . . . ?
N3 C1 C2 C3 61.54(16) . . . . ?
N3 C1 C2 C7 -55.64(16) . . . . ?
C16 C2 C3 O1 0.8(2) . . . . ?
C1 C2 C3 O1 121.38(16) . . . . ?
C7 C2 C3 O1 -118.17(16) . . . . ?
C16 C2 C3 C4 -179.44(12) . . . . ?
C1 C2 C3 C4 -58.89(14) . . . . ?
C7 C2 C3 C4 61.56(15) . . . . ?
O1 C3 C4 C22 -3.6(2) . . . . ?
C2 C3 C4 C22 176.72(12) . . . . ?
O1 C3 C4 C6 116.76(16) . . . . ?
C2 C3 C4 C6 -62.97(15) . . . . ?
O1 C3 C4 C5 -122.84(16) . . . . ?
C2 C3 C4 C5 57.43(15) . . . . ?
C22 C4 C5 N3 -176.98(12) . . . . ?
C3 C4 C5 N3 -55.98(16) . . . . ?
C6 C4 C5 N3 60.59(16) . . . . ?
C22 C4 C6 N7 178.21(11) . . . . ?
C3 C4 C6 N7 57.75(16) . . . . ?
C5 C4 C6 N7 -60.85(16) . . . . ?
C16 C2 C7 N7 -174.47(12) . . . . ?
C3 C2 C7 N7 -53.50(16) . . . . ?
C1 C2 C7 N7 62.77(16) . . . . ?
N3 C8 C9 N2 55.49(16) . . . . ?
C13 C8 C9 N2 -179.53(13) . . . . ?
C12 C8 C9 N2 -60.60(16) . . . . ?
N2 C10 C11 N1 5.5(2) . . . . ?
N3 C8 C12 N1 -51.26(16) . . . . ?
C13 C8 C12 N1 -176.02(12) . . . . ?
C9 C8 C12 N1 64.70(16) . . . . ?
C3 C2 C16 C21 111.54(16) . . . . ?
C1 C2 C16 C21 -6.3(2) . . . . ?
C7 C2 C16 C21 -130.10(15) . . . . ?
C3 C2 C16 C17 -66.90(18) . . . . ?
C1 C2 C16 C17 175.30(13) . . . . ?
C7 C2 C16 C17 51.46(18) . . . . ?
C21 C16 C17 C18 1.1(2) . . . . ?
C2 C16 C17 C18 179.64(14) . . . . ?
C16 C17 C18 C19 -1.4(3) . . . . ?
C17 C18 C19 C20 0.7(3) . . . . ?
C18 C19 C20 C21 0.3(2) . . . . ?
C19 C20 C21 C16 -0.6(2) . . . . ?
C17 C16 C21 C20 -0.2(2) . . . . ?
C2 C16 C21 C20 -178.62(14) . . . . ?
C3 C4 C22 C27 118.90(16) . . . . ?
C6 C4 C22 C27 1.68(19) . . . . ?
C5 C4 C22 C27 -121.34(15) . . . . ?
C3 C4 C22 C23 -60.85(18) . . . . ?
C6 C4 C22 C23 -178.07(13) . . . . ?
C5 C4 C22 C23 58.91(17) . . . . ?
C27 C22 C23 C24 -0.4(2) . . . . ?
C4 C22 C23 C24 179.40(14) . . . . ?
C22 C23 C24 C25 0.7(3) . . . . ?
C23 C24 C25 C26 -0.3(3) . . . . ?
C24 C25 C26 C27 -0.4(3) . . . . ?
C25 C26 C27 C22 0.7(2) . . . . ?
C23 C22 C27 C26 -0.3(2) . . . . ?
C4 C22 C27 C26 179.90(14) . . . . ?
C10 C11 N1 C15 -165.77(13) . . . . ?
C10 C11 N1 C12 73.28(16) . . . . ?
C10 C11 N1 Co -40.96(15) . . . . ?
C8 C12 N1 C15 142.60(13) . . . . ?
C8 C12 N1 C11 -97.73(15) . . . . ?
C8 C12 N1 Co 12.70(14) . . . . ?
N4 Co N1 C15 71.09(12) . . . . ?
N7 Co N1 C15 -38.82(14) . . . . ?
N2 Co N1 C15 166.08(12) . . . . ?
N3 Co N1 C15 -108.82(11) . . . . ?
N4 Co N1 C11 -47.37(11) . . . . ?
N7 Co N1 C11 -157.28(9) . . . . ?
N2 Co N1 C11 47.61(10) . . . . ?
N3 Co N1 C11 132.71(10) . . . . ?
N4 Co N1 C12 -163.06(10) . . . . ?
N7 Co N1 C12 87.03(12) . . . . ?
N2 Co N1 C12 -68.08(10) . . . . ?
N3 Co N1 C12 17.02(9) . . . . ?
C8 C9 N2 C14 -146.82(13) . . . . ?
C8 C9 N2 C10 93.05(15) . . . . ?
C8 C9 N2 Co -18.78(15) . . . . ?
C11 C10 N2 C14 157.57(14) . . . . ?
C11 C10 N2 C9 -81.36(17) . . . . ?
C11 C10 N2 Co 33.06(15) . . . . ?
N4 Co N2 C14 -67.09(13) . . . . ?
N7 Co N2 C14 40.94(16) . . . . ?
N1 Co N2 C14 -163.96(13) . . . . ?
N3 Co N2 C14 112.24(13) . . . . ?
N4 Co N2 C9 168.66(10) . . . . ?
N7 Co N2 C9 -83.31(12) . . . . ?
N1 Co N2 C9 71.79(10) . . . . ?
N3 Co N2 C9 -12.01(10) . . . . ?
N4 Co N2 C10 52.07(11) . . . . ?
N7 Co N2 C10 160.10(9) . . . . ?
N1 Co N2 C10 -44.79(10) . . . . ?
N3 Co N2 C10 -128.59(11) . . . . ?
C2 C1 N3 C5 -60.43(15) . . . . ?
C2 C1 N3 C8 175.10(12) . . . . ?
C2 C1 N3 Co 66.46(14) . . . . ?
C4 C5 N3 C1 56.62(15) . . . . ?
C4 C5 N3 C8 -179.05(12) . . . . ?
C4 C5 N3 Co -69.84(13) . . . . ?
C13 C8 N3 C1 61.51(17) . . . . ?
C9 C8 N3 C1 -177.08(12) . . . . ?
C12 C8 N3 C1 -59.33(16) . . . . ?
C13 C8 N3 C5 -60.70(17) . . . . ?
C9 C8 N3 C5 60.70(16) . . . . ?
C12 C8 N3 C5 178.46(12) . . . . ?
C13 C8 N3 Co 179.94(11) . . . . ?
C9 C8 N3 Co -58.66(12) . . . . ?
C12 C8 N3 Co 59.10(12) . . . . ?
N4 Co N3 C1 -97(5) . . . . ?
N7 Co N3 C1 -63.89(10) . . . . ?
N2 Co N3 C1 156.15(10) . . . . ?
N1 Co N3 C1 76.44(10) . . . . ?
N4 Co N3 C5 27(5) . . . . ?
N7 Co N3 C5 60.09(10) . . . . ?
N2 Co N3 C5 -79.87(10) . . . . ?
N1 Co N3 C5 -159.58(10) . . . . ?
N4 Co N3 C8 145(5) . . . . ?
N7 Co N3 C8 178.37(9) . . . . ?
N2 Co N3 C8 38.41(9) . . . . ?
N1 Co N3 C8 -41.30(8) . . . . ?
C30 C29 N4 Co 13(8) . . . . ?
N7 Co N4 C29 -16.1(11) . . . . ?
N2 Co N4 C29 123.7(11) . . . . ?
N1 Co N4 C29 -156.5(11) . . . . ?
N3 Co N4 C29 17(6) . . . . ?
C4 C6 N7 C28 -167.47(12) . . . . ?
C4 C6 N7 C7 -51.24(16) . . . . ?
C4 C6 N7 Co 70.17(14) . . . . ?
C2 C7 N7 C28 163.77(12) . . . . ?
C2 C7 N7 C6 48.40(16) . . . . ?
C2 C7 N7 Co -76.74(13) . . . . ?
N4 Co N7 C28 1.44(11) . . . . ?
N2 Co N7 C28 -106.28(11) . . . . ?
N1 Co N7 C28 111.61(11) . . . . ?
N3 Co N7 C28 -178.18(10) . . . . ?
N4 Co N7 C6 120.84(10) . . . . ?
N2 Co N7 C6 13.12(13) . . . . ?
N1 Co N7 C6 -128.99(10) . . . . ?
N3 Co N7 C6 -58.78(10) . . . . ?
N4 Co N7 C7 -115.53(10) . . . . ?
N2 Co N7 C7 136.75(10) . . . . ?
N1 Co N7 C7 -5.36(13) . . . . ?
N3 Co N7 C7 64.84(9) . . . . ?
